data_2212071
loop_
_publ_author_name
'Li, Hui'
'Li, Chang-Jin'
'Hu, Zhi-Qiang'

_publ_section_title
;
 Diaquabis[4-(3-pyridyl)-1<i>H</i>-1,2,4-triazole]dithiocyanatomanganese(II)
;
_journal_coeditor_code BV2042
_journal_issue 2
_journal_name_full 'Acta Crystallographica Section E'
_journal_page_first m407
_journal_page_last m408
_journal_paper_doi 10.1107/S1600536806056224
_journal_volume 63
_journal_year 2007
_chemical_formula_iupac '[Mn (N C S)2 (C7 H6 N4)2 (H2 O)2]'
_chemical_formula_moiety 'C16 H16 Mn N10 O2 S2'
_chemical_formula_sum 'C16 H16 Mn N10 O2 S2'
_chemical_formula_weight 499.45
_chemical_name_systematic
;
Diaquabis[4-(3-pyridyl)-1H-1,2,4-triazole]dithiocyanatomanganese(II)
;
_space_group_IT_number 2
_symmetry_cell_setting triclinic
_symmetry_space_group_name_Hall '-P 1'
_symmetry_space_group_name_H-M 'P -1'
_atom_sites_solution_hydrogens geom
_atom_sites_solution_primary direct
_atom_sites_solution_secondary difmap
_audit_creation_method SHELXL97
_cell_angle_alpha 88.111(4)
_cell_angle_beta 74.483(4)
_cell_angle_gamma 85.562(5)
_cell_formula_units_Z 2
_cell_length_a 9.829(3)
_cell_length_b 10.150(3)
_cell_length_c 10.826(3)
_cell_measurement_reflns_used 1555
_cell_measurement_temperature 294(2)
_cell_measurement_theta_max 26.05
_cell_measurement_theta_min 2.82
_cell_volume 1037.5(5)
_computing_cell_refinement SMART
_computing_data_collection 'SMART (Bruker, 1997)'
_computing_data_reduction 'SAINT (Bruker, 1997)'
_computing_molecular_graphics 'SHELXTL (Bruker, 1997)'
_computing_publication_material SHELXTL
_computing_structure_refinement 'SHELXL97 (Sheldrick, 1997)'
_computing_structure_solution 'SHELXS97 (Sheldrick, 1997)'
_diffrn_ambient_temperature 294(2)
_diffrn_measured_fraction_theta_full 0.993
_diffrn_measured_fraction_theta_max 0.993
_diffrn_measurement_device_type 'Bruker SMART 1000 CCD area-detector'
_diffrn_measurement_method '\f and \w'
_diffrn_radiation_monochromator graphite
_diffrn_radiation_source 'fine-focus sealed tube'
_diffrn_radiation_type MoK\a
_diffrn_radiation_wavelength 0.71073
_diffrn_reflns_av_R_equivalents 0.0276
_diffrn_reflns_av_sigmaI/netI 0.0589
_diffrn_reflns_limit_h_max 9
_diffrn_reflns_limit_h_min -11
_diffrn_reflns_limit_k_max 12
_diffrn_reflns_limit_k_min -11
_diffrn_reflns_limit_l_max 12
_diffrn_reflns_limit_l_min -12
_diffrn_reflns_number 5268
_diffrn_reflns_theta_full 25.02
_diffrn_reflns_theta_max 25.02
_diffrn_reflns_theta_min 1.95
_diffrn_standards_decay_% 0
_diffrn_standards_number 0
_exptl_absorpt_coefficient_mu 0.875
_exptl_absorpt_correction_T_max 0.873
_exptl_absorpt_correction_T_min 0.820
_exptl_absorpt_correction_type multi-scan
_exptl_absorpt_process_details '(SADABS; Sheldrick, 1996)'
_exptl_crystal_colour colourless
_exptl_crystal_density_diffrn 1.599
_exptl_crystal_density_method 'not measured'
_exptl_crystal_description block
_exptl_crystal_F_000 510
_exptl_crystal_size_max 0.22
_exptl_crystal_size_mid 0.20
_exptl_crystal_size_min 0.16
_refine_diff_density_max 0.514
_refine_diff_density_min -0.342
_refine_ls_extinction_method none
_refine_ls_goodness_of_fit_ref 1.052
_refine_ls_hydrogen_treatment mixed
_refine_ls_matrix_type full
_refine_ls_number_parameters 292
_refine_ls_number_reflns 3623
_refine_ls_number_restraints 18
_refine_ls_restrained_S_all 1.051
_refine_ls_R_factor_all 0.0817
_refine_ls_R_factor_gt 0.0448
_refine_ls_shift/su_max 0.001
_refine_ls_shift/su_mean 0.000
_refine_ls_structure_factor_coef Fsqd
_refine_ls_weighting_details 'calc w = 1/[\s^2^(Fo^2^)+(0.0568P)^2^] where P=(Fo^2^+2Fc^2^)/3'
_refine_ls_weighting_scheme calc
_refine_ls_wR_factor_gt 0.1011
_refine_ls_wR_factor_ref 0.1205
_reflns_number_gt 2387
_reflns_number_total 3623
_reflns_threshold_expression I>2\s(I)
_cod_data_source_file bv2042.cif
_cod_data_source_block I
_cod_depositor_comments
;
The following automatic conversions were performed:
'_symmetry_cell_setting' value 'Triclinic' changed to 'triclinic'
according to '/home/saulius/struct/CIF-dictionaries/cif_core.dic'
dictionary named 'cif_core.dic' version 2.4.1 from 2010-06-29.

Automatic conversion script
Id: cif_fix_enum 1527 2010-12-29 10:47:43Z saulius 

The following automatic conversions were performed:

'_symmetry_cell_setting' value 'Triclinic' changed to 'triclinic'
according to /home/saulius/struct/CIF-dictionaries/cif_core.dic
dictionary named 'cif_core.dic' version 2.4.1 from 2010-06-29.

Automatic conversion script
Id: cif_fix_values 1715 2011-07-08 13:25:40Z adriana 
;
_cod_database_code 2212071
_cod_database_fobs_code 2212071

loop_
_symmetry_equiv_pos_as_xyz
'x, y, z'
'-x, -y, -z'

loop_
_atom_site_type_symbol
_atom_site_label
_atom_site_fract_x
_atom_site_fract_y
_atom_site_fract_z
_atom_site_U_iso_or_equiv
_atom_site_adp_type
_atom_site_calc_flag
_atom_site_refinement_flags
_atom_site_occupancy
Mn Mn1 0.24682(5) 0.76361(5) 0.27153(5) 0.0340(2) Uani d . 1
S S1 0.61093(13) 0.70671(12) 0.49430(12) 0.0624(4) Uani d . 1
S S2 -0.14576(11) 0.78390(11) 0.07262(11) 0.0516(3) Uani d . 1
O O1 0.1819(3) 0.9662(3) 0.3371(2) 0.0431(7) Uani d D 1
H H1A 0.195(4) 0.978(4) 0.409(3) 0.065 Uiso d D 1
H H1B 0.097(3) 0.997(4) 0.336(4) 0.065 Uiso d D 1
O O2 0.3228(3) 0.5648(3) 0.1925(2) 0.0399(7) Uani d D 1
H H2A 0.299(3) 0.564(4) 0.122(3) 0.060 Uiso d D 1
H H2B 0.408(3) 0.538(4) 0.181(3) 0.060 Uiso d D 1
N N1 0.4358(3) 0.7744(3) 0.3357(3) 0.0447(8) Uani d . 1
N N2 0.0580(3) 0.7475(3) 0.2082(3) 0.0433(8) Uani d . 1
N N3 0.3618(3) 0.8357(3) 0.0658(3) 0.0346(7) Uani d . 1
N N4 0.2711(3) 0.9197(3) -0.2351(3) 0.0331(7) Uani d . 1
N N5 0.0902(3) 0.9471(3) -0.3160(3) 0.0424(8) Uani d . 1
N N6 0.2082(4) 0.9795(3) -0.4084(3) 0.0496(9) Uani d . 1
N N7 0.1255(3) 0.6827(3) 0.4736(3) 0.0341(7) Uani d . 1
N N8 0.2070(3) 0.5675(3) 0.7716(3) 0.0310(7) Uani d . 1
N N9 0.3848(3) 0.5123(3) 0.8514(3) 0.0444(8) Uani d . 1
N N10 0.2674(3) 0.5433(3) 0.9516(3) 0.0394(8) Uani d . 1
C C1 0.5108(4) 0.7472(4) 0.3999(4) 0.0384(9) Uani d . 1
C C2 -0.0288(4) 0.7629(3) 0.1537(3) 0.0335(9) Uani d . 1
C C3 0.5021(4) 0.8180(4) 0.0241(3) 0.0402(9) Uani d . 1
H H3 0.5531 0.7920 0.0829 0.048 Uiso calc R 1
C C4 0.5741(4) 0.8363(4) -0.1007(4) 0.0481(11) Uani d . 1
H H4 0.6724 0.8255 -0.1258 0.058 Uiso calc R 1
C C5 0.4994(4) 0.8710(4) -0.1893(3) 0.0437(10) Uani d . 1
H H5 0.5460 0.8824 -0.2754 0.052 Uiso calc R 1
C C6 0.3560(4) 0.8884(3) -0.1476(3) 0.0302(8) Uani d . 1
C C7 0.2908(4) 0.8734(3) -0.0198(3) 0.0333(9) Uani d . 1
H H7 0.1931 0.8901 0.0083 0.040 Uiso calc R 1
C C8 0.1300(4) 0.9123(4) -0.2144(3) 0.0399(9) Uani d . 1
H H8 0.0697 0.8858 -0.1374 0.048 Uiso calc R 1
C C9 0.3131(4) 0.9622(4) -0.3576(3) 0.0498(11) Uani d . 1
H H9 0.4062 0.9771 -0.4004 0.060 Uiso calc R 1
C C10 -0.0141(4) 0.6823(4) 0.5078(3) 0.0410(10) Uani d . 1
H H10 -0.0635 0.7108 0.4486 0.049 Uiso calc R 1
C C11 -0.0891(4) 0.6415(4) 0.6270(4) 0.0452(10) Uani d . 1
H H11 -0.1873 0.6423 0.6470 0.054 Uiso calc R 1
C C12 -0.0190(4) 0.5997(4) 0.7167(3) 0.0396(9) Uani d . 1
H H12 -0.0677 0.5706 0.7976 0.048 Uiso calc R 1
C C13 0.1256(4) 0.6026(3) 0.6824(3) 0.0286(8) Uani d . 1
C C14 0.1949(4) 0.6427(3) 0.5607(3) 0.0322(8) Uani d U 1
H H14 0.2931 0.6420 0.5382 0.039 Uiso calc R 1
C C15 0.1648(4) 0.5752(3) 0.9012(3) 0.0371(9) Uani d . 1
H H15 0.0730 0.6005 0.9478 0.045 Uiso calc R 1
C C16 0.3451(4) 0.5287(4) 0.7469(4) 0.0443(10) Uani d U 1
H H16 0.4048 0.5153 0.6651 0.053 Uiso calc R 1

loop_
_atom_site_aniso_label
_atom_site_aniso_U_11
_atom_site_aniso_U_22
_atom_site_aniso_U_33
_atom_site_aniso_U_12
_atom_site_aniso_U_13
_atom_site_aniso_U_23
Mn1 0.0259(3) 0.0530(4) 0.0250(3) 0.0026(3) -0.0118(2) 0.0043(2)
S1 0.0573(8) 0.0828(9) 0.0623(8) 0.0031(6) -0.0447(6) 0.0016(6)
S2 0.0364(6) 0.0698(8) 0.0573(7) 0.0087(5) -0.0300(5) -0.0104(6)
O1 0.0401(16) 0.0592(18) 0.0332(15) 0.0073(14) -0.0182(13) -0.0008(13)
O2 0.0318(15) 0.0593(18) 0.0304(15) 0.0062(13) -0.0140(12) -0.0001(13)
N1 0.0340(19) 0.068(2) 0.0362(19) 0.0012(17) -0.0170(16) 0.0018(16)
N2 0.0321(19) 0.068(2) 0.0323(18) 0.0015(16) -0.0136(15) -0.0005(16)
N3 0.0333(18) 0.0466(19) 0.0271(16) -0.0033(15) -0.0144(13) 0.0061(13)
N4 0.0353(18) 0.0351(18) 0.0317(17) 0.0001(14) -0.0146(14) 0.0029(13)
N5 0.049(2) 0.045(2) 0.041(2) 0.0085(16) -0.0274(17) -0.0056(15)
N6 0.057(2) 0.061(2) 0.036(2) -0.0027(19) -0.0236(18) 0.0093(17)
N7 0.0330(18) 0.0433(19) 0.0286(17) 0.0019(14) -0.0144(14) 0.0031(13)
N8 0.0298(17) 0.0392(18) 0.0236(16) 0.0070(14) -0.0092(13) -0.0012(13)
N9 0.039(2) 0.062(2) 0.0360(19) 0.0111(16) -0.0189(16) -0.0027(16)
N10 0.043(2) 0.050(2) 0.0274(17) 0.0061(16) -0.0155(15) -0.0010(14)
C1 0.030(2) 0.048(2) 0.040(2) -0.0015(18) -0.0128(18) -0.0030(18)
C2 0.027(2) 0.041(2) 0.029(2) 0.0025(17) -0.0036(17) -0.0057(16)
C3 0.034(2) 0.059(3) 0.031(2) -0.0031(19) -0.0158(17) 0.0028(18)
C4 0.026(2) 0.079(3) 0.038(2) 0.003(2) -0.0087(18) 0.001(2)
C5 0.035(2) 0.069(3) 0.028(2) 0.002(2) -0.0111(17) 0.0029(19)
C6 0.033(2) 0.035(2) 0.027(2) -0.0011(16) -0.0143(16) 0.0012(15)
C7 0.027(2) 0.042(2) 0.031(2) 0.0007(17) -0.0085(16) 0.0054(16)
C8 0.037(2) 0.053(3) 0.032(2) 0.0029(19) -0.0148(17) -0.0016(18)
C9 0.048(3) 0.074(3) 0.030(2) -0.007(2) -0.0163(19) 0.016(2)
C10 0.029(2) 0.065(3) 0.032(2) -0.0024(19) -0.0139(17) 0.0080(19)
C11 0.031(2) 0.068(3) 0.040(2) -0.003(2) -0.0143(18) 0.007(2)
C12 0.030(2) 0.063(3) 0.027(2) -0.0069(19) -0.0087(16) 0.0087(18)
C13 0.031(2) 0.030(2) 0.028(2) 0.0033(16) -0.0150(16) -0.0015(15)
C14 0.0250(19) 0.043(2) 0.029(2) 0.0024(16) -0.0085(15) 0.0013(16)
C15 0.036(2) 0.047(2) 0.029(2) 0.0043(18) -0.0099(17) -0.0009(17)
C16 0.035(2) 0.062(3) 0.035(2) 0.009(2) -0.0133(18) -0.0002(19)

loop_
_atom_type_symbol
_atom_type_description
_atom_type_scat_dispersion_real
_atom_type_scat_dispersion_imag
_atom_type_scat_source
C C 0.0033 0.0016 'International Tables Vol C Tables 4.2.6.8 and 6.1.1.4'
H H 0.0000 0.0000 'International Tables Vol C Tables 4.2.6.8 and 6.1.1.4'
N N 0.0061 0.0033 'International Tables Vol C Tables 4.2.6.8 and 6.1.1.4'
O O 0.0106 0.0060 'International Tables Vol C Tables 4.2.6.8 and 6.1.1.4'
S S 0.1246 0.1234 'International Tables Vol C Tables 4.2.6.8 and 6.1.1.4'
Mn Mn 0.3368 0.7283 'International Tables Vol C Tables 4.2.6.8 and 6.1.1.4'

loop_
_geom_angle_atom_site_label_1
_geom_angle_atom_site_label_2
_geom_angle_atom_site_label_3
_geom_angle
_geom_angle_publ_flag
N1 Mn1 N2 178.56(12) y
N1 Mn1 O1 88.72(11) y
N2 Mn1 O1 92.56(11) y
N1 Mn1 O2 90.56(11) y
N2 Mn1 O2 88.21(11) y
O1 Mn1 O2 175.83(9) y
N1 Mn1 N3 91.60(11) y
N2 Mn1 N3 89.02(11) y
O1 Mn1 N3 92.17(10) y
O2 Mn1 N3 83.74(10) y
N1 Mn1 N7 90.68(11) y
N2 Mn1 N7 88.65(11) y
O1 Mn1 N7 89.94(10) y
O2 Mn1 N7 94.18(10) y
N3 Mn1 N7 176.93(10) y
Mn1 O1 H1A 112(3) ?
Mn1 O1 H1B 117(3) ?
H1A O1 H1B 110(3) ?
Mn1 O2 H2A 104(2) ?
Mn1 O2 H2B 120(3) ?
H2A O2 H2B 111(3) ?
C1 N1 Mn1 155.3(3) ?
C2 N2 Mn1 163.3(3) ?
C3 N3 C7 117.6(3) ?
C3 N3 Mn1 119.7(2) ?
C7 N3 Mn1 121.7(2) ?
C9 N4 C8 103.6(3) ?
C9 N4 C6 128.2(3) ?
C8 N4 C6 128.2(3) ?
C8 N5 N6 107.3(3) ?
C9 N6 N5 106.6(3) ?
C10 N7 C14 117.7(3) ?
C10 N7 Mn1 121.2(2) ?
C14 N7 Mn1 121.0(2) ?
C16 N8 C15 103.6(3) ?
C16 N8 C13 128.3(3) ?
C15 N8 C13 127.9(3) ?
C16 N9 N10 106.9(3) ?
C15 N10 N9 106.4(3) ?
N1 C1 S1 177.8(4) ?
N2 C2 S2 177.9(3) ?
N3 C3 C4 122.9(3) ?
N3 C3 H3 118.6 ?
C4 C3 H3 118.6 ?
C3 C4 C5 119.1(4) ?
C3 C4 H4 120.4 ?
C5 C4 H4 120.4 ?
C6 C5 C4 118.3(3) ?
C6 C5 H5 120.8 ?
C4 C5 H5 120.8 ?
C5 C6 C7 119.5(3) ?
C5 C6 N4 121.4(3) ?
C7 C6 N4 119.1(3) ?
N3 C7 C6 122.5(3) ?
N3 C7 H7 118.7 ?
C6 C7 H7 118.7 ?
N5 C8 N4 110.9(3) ?
N5 C8 H8 124.5 ?
N4 C8 H8 124.5 ?
N6 C9 N4 111.7(4) ?
N6 C9 H9 124.2 ?
N4 C9 H9 124.2 ?
N7 C10 C11 122.9(3) ?
N7 C10 H10 118.6 ?
C11 C10 H10 118.6 ?
C12 C11 C10 119.8(4) ?
C12 C11 H11 120.1 ?
C10 C11 H11 120.1 ?
C13 C12 C11 117.5(3) ?
C13 C12 H12 121.3 ?
C11 C12 H12 121.3 ?
C12 C13 C14 119.9(3) ?
C12 C13 N8 121.5(3) ?
C14 C13 N8 118.6(3) ?
N7 C14 C13 122.2(3) ?
N7 C14 H14 118.9 ?
C13 C14 H14 118.9 ?
N10 C15 N8 111.7(3) ?
N10 C15 H15 124.2 ?
N8 C15 H15 124.2 ?
N9 C16 N8 111.4(3) ?
N9 C16 H16 124.3 ?
N8 C16 H16 124.3 ?

loop_
_geom_bond_atom_site_label_1
_geom_bond_atom_site_label_2
_geom_bond_distance
_geom_bond_publ_flag
Mn1 N1 2.161(3) y
Mn1 N2 2.162(3) y
Mn1 O1 2.189(3) y
Mn1 O2 2.214(3) y
Mn1 N3 2.334(3) y
Mn1 N7 2.349(3) y
S1 C1 1.622(4) y
S2 C2 1.621(4) y
O1 H1A 0.84(2) ?
O1 H1B 0.87(2) ?
O2 H2A 0.86(2) ?
O2 H2B 0.84(2) ?
N1 C1 1.154(4) ?
N2 C2 1.158(4) ?
N3 C3 1.331(4) ?
N3 C7 1.332(4) ?
N4 C9 1.346(4) ?
N4 C8 1.351(5) ?
N4 C6 1.435(4) ?
N5 C8 1.292(4) ?
N5 N6 1.368(4) ?
N6 C9 1.290(5) ?
N7 C10 1.322(4) ?
N7 C14 1.340(4) ?
N8 C16 1.341(4) ?
N8 C15 1.355(4) ?
N8 C13 1.431(4) ?
N9 C16 1.293(4) ?
N9 N10 1.380(4) ?
N10 C15 1.285(4) ?
C3 C4 1.362(5) ?
C3 H3 0.9300 ?
C4 C5 1.377(5) ?
C4 H4 0.9300 ?
C5 C6 1.359(5) ?
C5 H5 0.9300 ?
C6 C7 1.369(4) ?
C7 H7 0.9300 ?
C8 H8 0.9300 ?
C9 H9 0.9300 ?
C10 C11 1.372(5) ?
C10 H10 0.9300 ?
C11 C12 1.372(5) ?
C11 H11 0.9300 ?
C12 C13 1.372(5) ?
C12 H12 0.9300 ?
C13 C14 1.375(5) ?
C14 H14 0.9300 ?
C15 H15 0.9300 ?
C16 H16 0.9300 ?

loop_
_geom_hbond_atom_site_label_D
_geom_hbond_atom_site_label_H
_geom_hbond_atom_site_label_A
_geom_hbond_site_symmetry_A
_geom_hbond_distance_DH
_geom_hbond_distance_HA
_geom_hbond_distance_DA
_geom_hbond_angle_DHA
O1 H1A N6 1_556 0.84(2) 2.02(2) 2.843(4) 171(4)
O1 H1B N5 2_575 0.87(2) 1.95(2) 2.816(4) 174(4)
O2 H2A N10 1_554 0.86(2) 1.97(2) 2.821(4) 171(3)
O2 H2B N9 2_666 0.84(2) 2.00(2) 2.836(4) 176(4)

loop_
_geom_torsion_atom_site_label_1
_geom_torsion_atom_site_label_2
_geom_torsion_atom_site_label_3
_geom_torsion_atom_site_label_4
_geom_torsion
N2 Mn1 N1 C1 -40(5)
O1 Mn1 N1 C1 112.4(7)
O2 Mn1 N1 C1 -71.7(7)
N3 Mn1 N1 C1 -155.5(7)
N7 Mn1 N1 C1 22.5(7)
N1 Mn1 N2 C2 -143(4)
O1 Mn1 N2 C2 64.4(10)
O2 Mn1 N2 C2 -111.4(10)
N3 Mn1 N2 C2 -27.7(10)
N7 Mn1 N2 C2 154.3(10)
N1 Mn1 N3 C3 24.1(3)
N2 Mn1 N3 C3 -154.6(3)
O1 Mn1 N3 C3 112.9(3)
O2 Mn1 N3 C3 -66.3(3)
N7 Mn1 N3 C3 -113.8(18)
N1 Mn1 N3 C7 -167.8(3)
N2 Mn1 N3 C7 13.5(3)
O1 Mn1 N3 C7 -79.0(3)
O2 Mn1 N3 C7 101.9(3)
N7 Mn1 N3 C7 54.3(19)
C8 N5 N6 C9 0.2(4)
N1 Mn1 N7 C10 164.4(3)
N2 Mn1 N7 C10 -16.9(3)
O1 Mn1 N7 C10 75.7(3)
O2 Mn1 N7 C10 -105.0(3)
N3 Mn1 N7 C10 -57.6(19)
N1 Mn1 N7 C14 -11.6(3)
N2 Mn1 N7 C14 167.1(3)
O1 Mn1 N7 C14 -100.3(3)
O2 Mn1 N7 C14 79.0(3)
N3 Mn1 N7 C14 126.3(17)
C16 N9 N10 C15 0.5(4)
Mn1 N1 C1 S1 -18(10)
Mn1 N2 C2 S2 51(10)
C7 N3 C3 C4 -0.2(6)
Mn1 N3 C3 C4 168.4(3)
N3 C3 C4 C5 -1.9(6)
C3 C4 C5 C6 1.3(6)
C4 C5 C6 C7 1.2(6)
C4 C5 C6 N4 -177.6(3)
C9 N4 C6 C5 -14.7(6)
C8 N4 C6 C5 164.5(4)
C9 N4 C6 C7 166.5(4)
C8 N4 C6 C7 -14.3(5)
C3 N3 C7 C6 2.9(5)
Mn1 N3 C7 C6 -165.5(3)
C5 C6 C7 N3 -3.4(6)
N4 C6 C7 N3 175.4(3)
N6 N5 C8 N4 -0.2(4)
C9 N4 C8 N5 0.1(4)
C6 N4 C8 N5 -179.2(3)
N5 N6 C9 N4 -0.1(5)
C8 N4 C9 N6 0.0(4)
C6 N4 C9 N6 179.4(3)
C14 N7 C10 C11 -0.7(6)
Mn1 N7 C10 C11 -176.9(3)
N7 C10 C11 C12 0.4(6)
C10 C11 C12 C13 0.9(6)
C11 C12 C13 C14 -1.8(5)
C11 C12 C13 N8 176.7(3)
C16 N8 C13 C12 159.0(4)
C15 N8 C13 C12 -26.4(5)
C16 N8 C13 C14 -22.5(5)
C15 N8 C13 C14 152.1(3)
C10 N7 C14 C13 -0.3(5)
Mn1 N7 C14 C13 175.9(2)
C12 C13 C14 N7 1.6(5)
N8 C13 C14 N7 -177.0(3)
N9 N10 C15 N8 -0.1(4)
C16 N8 C15 N10 -0.4(4)
C13 N8 C15 N10 -176.0(3)
N10 N9 C16 N8 -0.8(4)
C15 N8 C16 N9 0.7(4)
C13 N8 C16 N9 176.3(3)
